data_7130569
loop_
_publ_author_name
'Volk, Julia'
'Heinz, Myron'
'Leibold, Michael'
'Bruhn, Clemens'
'Bens, Tobias'
'Sarkar, Biprajit'
'Holthausen, Max C.'
'Siemeling, Ulrich'

_publ_section_title
;
 A crystalline cyclic (alkyl)(amino)carbene with a
 1,1&#x2018;-ferrocenylene backbone
;
_journal_name_full 'Chemical Communications'
_journal_paper_doi 10.1039/D2CC03871D
_journal_year 2022
_chemical_formula_moiety 'C24 H19 Fe N'
_chemical_formula_sum 'C24 H19 Fe N'
_chemical_formula_weight 377.25
_space_group_crystal_system monoclinic
_space_group_IT_number 15
_space_group_name_Hall '-C 2yc'
_space_group_name_H-M_alt 'C 1 2/c 1'
_atom_sites_solution_hydrogens geom
_atom_sites_solution_primary dual
_audit_creation_date 2022-04-27
_audit_creation_method
;
Olex2 1.5
(compiled 2022.04.07 svn.rca3783a0 for OlexSys, GUI svn.r6498)
;
_audit_update_record
;
2022-07-01 deposited with the CCDC.	2022-08-19 downloaded from the CCDC.
;
_cell_angle_alpha 90
_cell_angle_beta 100.855(14)
_cell_angle_gamma 90
_cell_formula_units_Z 8
_cell_length_a 22.178(4)
_cell_length_b 8.7425(9)
_cell_length_c 17.501(3)
_cell_measurement_reflns_used 6399
_cell_measurement_temperature 100
_cell_measurement_theta_max 27.23
_cell_measurement_theta_min 1.88
_cell_volume 3332.6(9)
_computing_cell_refinement
;
X-Area Recipe 1.33.0.0 (STOE, 2015)
;
_computing_data_collection
;
X-Area WinXpose 2.0.22.0 (STOE, 2016)
;
_computing_data_reduction
;
X-Area Integrate 1.71.0.0 (STOE, 2016)
X-Area LANA 1.71.4.0 (STOE, 2017)
;
_computing_molecular_graphics 'Olex2 1.5 (Dolomanov et al., 2009)'
_computing_publication_material
;
STOE & Cie GmbH, X-Area, software package for collecting single-crystal or
multi-domain crystal data on STOE area-detector diffractometers, for image 
processing, for the correction and scaling of reflection intensities and 
for outlier rejection, version 1.77, Darmstadt 2016
;
_computing_structure_refinement 'SHELXL 2014/7 (Sheldrick, 2015)'
_computing_structure_solution 'SHELXT  (Sheldrick, 2015)'
_diffrn_ambient_temperature 100
_diffrn_detector 'image plate (34 cm diameter)'
_diffrn_detector_area_resol_mean 6.67
_diffrn_detector_type 'STOE Imaging Plate'
_diffrn_measured_fraction_theta_full 0.997
_diffrn_measured_fraction_theta_max 0.985
_diffrn_measurement_details
;
 152 frames, detector distance = 120 mm
;
_diffrn_measurement_device '2-circle diffractometer'
_diffrn_measurement_device_type 'STOE IPDS II'
_diffrn_measurement_method 'rotation method, \w scans'
_diffrn_radiation_collimation '1.2, 0.6 mm diameter, multiple pinhole'
_diffrn_radiation_monochromator 'plane graphite'
_diffrn_radiation_polarisn_norm 270
_diffrn_radiation_probe x-ray
_diffrn_radiation_type 'Mo K\a'
_diffrn_radiation_wavelength 0.71073
_diffrn_reflns_av_R_equivalents 0.0700
_diffrn_reflns_av_unetI/netI 0.0839
_diffrn_reflns_Laue_measured_fraction_full 0.997
_diffrn_reflns_Laue_measured_fraction_max 0.985
_diffrn_reflns_limit_h_max 27
_diffrn_reflns_limit_h_min -28
_diffrn_reflns_limit_k_max 10
_diffrn_reflns_limit_k_min -11
_diffrn_reflns_limit_l_max 22
_diffrn_reflns_limit_l_min -16
_diffrn_reflns_number 8309
_diffrn_reflns_point_group_measured_fraction_full 0.997
_diffrn_reflns_point_group_measured_fraction_max 0.985
_diffrn_reflns_theta_full 25.242
_diffrn_reflns_theta_max 26.830
_diffrn_reflns_theta_min 1.870
_diffrn_source 'Genix Mo HF'
_diffrn_source_current 1.000
_diffrn_source_power 0.050
_diffrn_source_voltage 50
_exptl_absorpt_coefficient_mu 0.912
_exptl_absorpt_correction_T_max 0.9779
_exptl_absorpt_correction_T_min 0.3797
_exptl_absorpt_correction_type multi-scan
_exptl_absorpt_process_details
;
STOE X-Red32, absorption correction by Gaussian integration, analogous to
P. Coppens, "The Evaluation of Absorption and Extinction in Single-Crystal
Structure Analysis", published in: F. R. Ahmed (Editor), "Crystallographic
Computing", Munksgaard, Copenhagen (1970), 255 - 270.
Afterwards scaling of reflection intensities was performed within STOE LANA.
J. Koziskova, F. Hahn, J. Richter, J. Kozisek, "Comparison of different
absorption corrections on the model structure of tetrakis(\m~2~-acetato)-
diaqua-di-copper(II)", Acta Chimica Slovaca, vol. 9, no. 2, 2016, pp. 136 - 140.
;
_exptl_crystal_colour yellow
_exptl_crystal_colour_primary yellow
_exptl_crystal_density_diffrn 1.504
_exptl_crystal_density_method 'not measured'
_exptl_crystal_description plate
_exptl_crystal_F_000 1568
_exptl_crystal_size_max 0.13
_exptl_crystal_size_mid 0.083
_exptl_crystal_size_min 0.02
_refine_diff_density_max 0.825
_refine_diff_density_min -0.432
_refine_diff_density_rms 0.125
_refine_ls_extinction_method none
_refine_ls_goodness_of_fit_ref 1.024
_refine_ls_hydrogen_treatment constr
_refine_ls_matrix_type full
_refine_ls_number_parameters 235
_refine_ls_number_reflns 3523
_refine_ls_number_restraints 0
_refine_ls_restrained_S_all 1.024
_refine_ls_R_factor_all 0.1172
_refine_ls_R_factor_gt 0.0679
_refine_ls_shift/su_max 0.001
_refine_ls_shift/su_mean 0.000
_refine_ls_structure_factor_coef Fsqd
_refine_ls_weighting_details 'w=1/[\s^2^(Fo^2^)+(0.0839P)^2^+18.8881P] where P=(Fo^2^+2Fc^2^)/3'
_refine_ls_weighting_scheme calc
_refine_ls_wR_factor_gt 0.1568
_refine_ls_wR_factor_ref 0.1878
_reflns_Friedel_coverage 0.000
_reflns_number_gt 2288
_reflns_number_total 3523
_reflns_threshold_expression 'I > 2\s(I)'
_cod_data_source_file d2cc03871d2.cif
_cod_data_source_block i2949
_cod_database_code 7130569
_shelx_shelxl_version_number 2014/7
_shelx_space_group_comment
;
The symmetry employed for this shelxl refinement is uniquely defined
by the following loop, which should always be used as a source of
symmetry information in preference to the above space-group names.
They are only intended as comments.
;
_olex2_refinement_description
;
1. Fixed Uiso
 At 1.2 times of:
  All C(H) groups
2.a Ternary CH refined with riding coordinates:
 C4(H4)
2.b Aromatic/amide H refined with riding coordinates:
 C1(H1), C5(H5), C6(H6), C7(H7), C9(H9), C10(H10), C11(H11), C12(H12),
 C14(H14), C15(H15), C16(H16), C17(H17), C18(H18), C20(H20), C21(H21), C22(H22),
  C23(H23), C24(H24)
;
_olex2_submission_special_instructions 'No special instructions were received'

loop_
_space_group_symop_operation_xyz
'x, y, z'
'-x, y, -z+1/2'
'x+1/2, y+1/2, z'
'-x+1/2, y+1/2, -z+1/2'
'-x, -y, -z'
'x, -y, z-1/2'
'-x+1/2, -y+1/2, -z'
'x+1/2, -y+1/2, z-1/2'

loop_
_atom_site_label
_atom_site_type_symbol
_atom_site_fract_x
_atom_site_fract_y
_atom_site_fract_z
_atom_site_U_iso_or_equiv
_atom_site_adp_type
_atom_site_occupancy
_atom_site_site_symmetry_order
_atom_site_calc_flag
_atom_site_refinement_flags_posn
_atom_site_refinement_flags_adp
_atom_site_refinement_flags_occupancy
_atom_site_disorder_assembly
_atom_site_disorder_group
Fe1 Fe 0.64787(3) 0.17975(8) 0.60862(4) 0.0269(2) Uani 1 1 d . . . . .
N1 N 0.74858(18) 0.4148(5) 0.6078(2) 0.0279(9) Uani 1 1 d . . . . .
C1 C 0.7105(2) 0.5098(6) 0.5699(3) 0.0277(11) Uani 1 1 d . . . . .
H1 H 0.7297 0.5963 0.5519 0.033 Uiso 1 1 calc R U . . .
C2 C 0.6396(2) 0.5131(6) 0.5471(3) 0.0243(10) Uani 1 1 d . . . . .
C3 C 0.6087(2) 0.3584(6) 0.5463(3) 0.0259(10) Uani 1 1 d . . . . .
C4 C 0.6134(2) 0.2295(6) 0.4979(3) 0.0296(11) Uani 1 1 d . . . . .
H4 H 0.6366 0.2267 0.4541 0.035 Uiso 1 1 calc R U . . .
C5 C 0.5793(2) 0.1056(6) 0.5215(3) 0.0325(12) Uani 1 1 d . . . . .
H5 H 0.5749 0.0064 0.4990 0.039 Uiso 1 1 calc R U . . .
C6 C 0.5533(2) 0.1571(6) 0.5843(3) 0.0296(11) Uani 1 1 d . . . . .
H6 H 0.5284 0.0979 0.6116 0.035 Uiso 1 1 calc R U . . .
C7 C 0.5705(2) 0.3124(6) 0.6002(3) 0.0290(11) Uani 1 1 d . . . . .
H7 H 0.5589 0.3746 0.6395 0.035 Uiso 1 1 calc R U . . .
C8 C 0.7301(2) 0.2742(6) 0.6369(3) 0.0285(11) Uani 1 1 d . . . . .
C9 C 0.7363(2) 0.1296(6) 0.6031(3) 0.0327(12) Uani 1 1 d . . . . .
H9 H 0.7528 0.1112 0.5576 0.039 Uiso 1 1 calc R U . . .
C10 C 0.7138(2) 0.0171(6) 0.6484(3) 0.0311(11) Uani 1 1 d . . . . .
H10 H 0.7119 -0.0897 0.6382 0.037 Uiso 1 1 calc R U . . .
C11 C 0.6947(2) 0.0909(6) 0.7112(3) 0.0310(11) Uani 1 1 d . . . . .
H11 H 0.6773 0.0425 0.7506 0.037 Uiso 1 1 calc R U . . .
C12 C 0.7058(2) 0.2511(6) 0.7055(3) 0.0310(11) Uani 1 1 d . . . . .
H12 H 0.6983 0.3278 0.7410 0.037 Uiso 1 1 calc R U . . .
C13 C 0.6168(2) 0.6163(6) 0.6070(3) 0.0273(11) Uani 1 1 d . . . . .
C14 C 0.6504(2) 0.6380(6) 0.6813(3) 0.0277(11) Uani 1 1 d . . . . .
H14 H 0.6896 0.5916 0.6954 0.033 Uiso 1 1 calc R U . . .
C15 C 0.6279(2) 0.7258(6) 0.7357(3) 0.0318(12) Uani 1 1 d . . . . .
H15 H 0.6516 0.7393 0.7864 0.038 Uiso 1 1 calc R U . . .
C16 C 0.5702(2) 0.7943(6) 0.7155(3) 0.0311(11) Uani 1 1 d . . . . .
H16 H 0.5545 0.8554 0.7522 0.037 Uiso 1 1 calc R U . . .
C17 C 0.5361(2) 0.7722(6) 0.6411(3) 0.0308(11) Uani 1 1 d . . . . .
H17 H 0.4967 0.8180 0.6272 0.037 Uiso 1 1 calc R U . . .
C18 C 0.5586(2) 0.6852(6) 0.5875(3) 0.0292(11) Uani 1 1 d . . . . .
H18 H 0.5346 0.6713 0.5370 0.035 Uiso 1 1 calc R U . . .
C19 C 0.6247(2) 0.5937(6) 0.4672(3) 0.0284(11) Uani 1 1 d . . . . .
C20 C 0.6454(2) 0.7435(6) 0.4598(3) 0.0309(11) Uani 1 1 d . . . . .
H20 H 0.6692 0.7924 0.5038 0.037 Uiso 1 1 calc R U . . .
C21 C 0.6320(2) 0.8219(6) 0.3898(3) 0.0339(12) Uani 1 1 d . . . . .
H21 H 0.6466 0.9233 0.3862 0.041 Uiso 1 1 calc R U . . .
C22 C 0.5974(2) 0.7524(6) 0.3256(3) 0.0329(12) Uani 1 1 d . . . . .
H22 H 0.5882 0.8053 0.2774 0.039 Uiso 1 1 calc R U . . .
C23 C 0.5762(2) 0.6051(6) 0.3317(3) 0.0310(12) Uani 1 1 d . . . . .
H23 H 0.5524 0.5569 0.2874 0.037 Uiso 1 1 calc R U . . .
C24 C 0.5892(2) 0.5269(6) 0.4017(3) 0.0293(11) Uani 1 1 d . . . . .
H24 H 0.5737 0.4262 0.4050 0.035 Uiso 1 1 calc R U . . .

loop_
_atom_site_aniso_label
_atom_site_aniso_U_11
_atom_site_aniso_U_22
_atom_site_aniso_U_33
_atom_site_aniso_U_23
_atom_site_aniso_U_13
_atom_site_aniso_U_12
Fe1 0.0273(4) 0.0260(4) 0.0262(4) 0.0000(3) 0.0018(3) 0.0001(3)
N1 0.028(2) 0.030(2) 0.026(2) -0.0022(18) 0.0050(17) -0.0006(17)
C1 0.029(3) 0.027(3) 0.027(3) -0.005(2) 0.004(2) -0.005(2)
C2 0.025(2) 0.026(2) 0.023(2) 0.001(2) 0.0077(19) 0.0001(19)
C3 0.022(2) 0.029(3) 0.025(2) 0.004(2) -0.0008(19) 0.0006(19)
C4 0.029(3) 0.031(3) 0.026(3) -0.001(2) -0.001(2) 0.000(2)
C5 0.030(3) 0.029(3) 0.035(3) -0.005(2) -0.004(2) -0.005(2)
C6 0.029(2) 0.029(3) 0.029(3) 0.004(2) 0.003(2) -0.005(2)
C7 0.029(2) 0.026(3) 0.030(3) -0.001(2) 0.002(2) 0.004(2)
C8 0.026(2) 0.030(3) 0.029(3) 0.002(2) 0.001(2) 0.001(2)
C9 0.029(3) 0.034(3) 0.035(3) 0.001(2) 0.003(2) 0.002(2)
C10 0.032(3) 0.029(3) 0.030(3) 0.002(2) 0.001(2) 0.005(2)
C11 0.029(3) 0.034(3) 0.029(3) 0.002(2) 0.003(2) 0.001(2)
C12 0.031(3) 0.033(3) 0.026(3) -0.004(2) -0.001(2) 0.000(2)
C13 0.033(3) 0.022(2) 0.026(3) 0.001(2) 0.006(2) -0.006(2)
C14 0.031(3) 0.027(3) 0.025(3) 0.004(2) 0.005(2) -0.001(2)
C15 0.035(3) 0.031(3) 0.028(3) 0.002(2) 0.004(2) -0.004(2)
C16 0.033(3) 0.032(3) 0.031(3) -0.005(2) 0.011(2) 0.002(2)
C17 0.027(2) 0.032(3) 0.034(3) 0.000(2) 0.008(2) -0.001(2)
C18 0.027(2) 0.032(3) 0.029(3) 0.005(2) 0.005(2) -0.003(2)
C19 0.032(3) 0.030(3) 0.025(3) -0.003(2) 0.008(2) -0.003(2)
C20 0.035(3) 0.029(3) 0.031(3) -0.001(2) 0.011(2) -0.004(2)
C21 0.041(3) 0.030(3) 0.032(3) 0.004(2) 0.009(2) -0.005(2)
C22 0.038(3) 0.034(3) 0.026(3) 0.006(2) 0.006(2) 0.003(2)
C23 0.030(3) 0.034(3) 0.028(3) -0.005(2) 0.003(2) -0.001(2)
C24 0.030(3) 0.027(3) 0.031(3) 0.001(2) 0.004(2) -0.003(2)

loop_
_atom_type_symbol
_atom_type_description
_atom_type_scat_dispersion_real
_atom_type_scat_dispersion_imag
_atom_type_scat_source
C C 0.0033 0.0016 'International Tables Vol C Tables 4.2.6.8 and 6.1.1.4'
H H 0.0000 0.0000 'International Tables Vol C Tables 4.2.6.8 and 6.1.1.4'
Fe Fe 0.3463 0.8444 'International Tables Vol C Tables 4.2.6.8 and 6.1.1.4'
N N 0.0061 0.0033 'International Tables Vol C Tables 4.2.6.8 and 6.1.1.4'

loop_
_exptl_crystal_face_index_h
_exptl_crystal_face_index_k
_exptl_crystal_face_index_l
_exptl_crystal_face_perp_dist
-5 -6 -1 0.0490
3 4 1 0.0580
3 1 -4 0.0560
-3 0 5 0.0770
-7 1 -2 0.0090
7 -1 2 0.0100
1 -3 -6 0.0720
-2 -1 2 0.0760

loop_
_geom_angle_atom_site_label_1
_geom_angle_atom_site_label_2
_geom_angle_atom_site_label_3
_geom_angle
_geom_angle_site_symmetry_1
_geom_angle_site_symmetry_3
_geom_angle_publ_flag
C3 Fe1 C5 69.9(2) . . ?
C3 Fe1 C6 69.16(19) . . ?
C3 Fe1 C7 41.5(2) . . ?
C3 Fe1 C9 117.8(2) . . ?
C3 Fe1 C10 157.9(2) . . ?
C3 Fe1 C11 150.1(2) . . ?
C3 Fe1 C12 110.9(2) . . ?
C4 Fe1 C3 41.8(2) . . ?
C4 Fe1 C5 41.3(2) . . ?
C4 Fe1 C6 68.4(2) . . ?
C4 Fe1 C7 69.2(2) . . ?
C4 Fe1 C9 101.4(2) . . ?
C4 Fe1 C10 126.6(2) . . ?
C4 Fe1 C11 166.6(2) . . ?
C4 Fe1 C12 144.5(2) . . ?
C5 Fe1 C6 40.0(2) . . ?
C5 Fe1 C7 68.4(2) . . ?
C5 Fe1 C10 114.4(2) . . ?
C5 Fe1 C11 135.7(2) . . ?
C7 Fe1 C6 40.4(2) . . ?
C7 Fe1 C10 160.5(2) . . ?
C8 Fe1 C3 95.5(2) . . ?
C8 Fe1 C4 108.6(2) . . ?
C8 Fe1 C5 147.1(2) . . ?
C8 Fe1 C6 160.4(2) . . ?
C8 Fe1 C7 120.0(2) . . ?
C8 Fe1 C9 41.3(2) . . ?
C8 Fe1 C10 69.0(2) . . ?
C8 Fe1 C11 69.4(2) . . ?
C8 Fe1 C12 41.6(2) . . ?
C9 Fe1 C5 119.0(2) . . ?
C9 Fe1 C6 157.0(2) . . ?
C9 Fe1 C7 157.0(2) . . ?
C9 Fe1 C10 40.3(2) . . ?
C9 Fe1 C11 68.0(2) . . ?
C10 Fe1 C6 129.0(2) . . ?
C11 Fe1 C6 118.0(2) . . ?
C11 Fe1 C7 123.7(2) . . ?
C11 Fe1 C10 40.0(2) . . ?
C12 Fe1 C5 171.0(2) . . ?
C12 Fe1 C6 131.3(2) . . ?
C12 Fe1 C7 106.0(2) . . ?
C12 Fe1 C9 68.9(2) . . ?
C12 Fe1 C10 68.4(2) . . ?
C12 Fe1 C11 41.0(2) . . ?
C1 N1 C8 122.9(4) . . ?
N1 C1 H1 113.4 . . ?
N1 C1 C2 133.2(5) . . ?
C2 C1 H1 113.4 . . ?
C3 C2 C1 115.0(4) . . ?
C3 C2 C13 108.9(4) . . ?
C3 C2 C19 112.3(4) . . ?
C13 C2 C1 106.5(4) . . ?
C13 C2 C19 107.9(4) . . ?
C19 C2 C1 106.0(4) . . ?
C2 C3 Fe1 122.7(3) . . ?
C4 C3 Fe1 68.6(3) . . ?
C4 C3 C2 128.8(4) . . ?
C4 C3 C7 106.7(4) . . ?
C7 C3 Fe1 71.0(3) . . ?
C7 C3 C2 124.4(5) . . ?
Fe1 C4 H4 125.5 . . ?
C3 C4 Fe1 69.6(3) . . ?
C3 C4 H4 125.5 . . ?
C3 C4 C5 109.0(5) . . ?
C5 C4 Fe1 71.3(3) . . ?
C5 C4 H4 125.5 . . ?
Fe1 C5 H5 127.0 . . ?
C4 C5 Fe1 67.4(3) . . ?
C4 C5 H5 126.2 . . ?
C6 C5 Fe1 70.9(3) . . ?
C6 C5 C4 107.5(5) . . ?
C6 C5 H5 126.2 . . ?
Fe1 C6 H6 127.8 . . ?
C5 C6 Fe1 69.1(3) . . ?
C5 C6 H6 125.6 . . ?
C5 C6 C7 108.9(5) . . ?
C7 C6 Fe1 69.2(3) . . ?
C7 C6 H6 125.6 . . ?
Fe1 C7 H7 127.5 . . ?
C3 C7 Fe1 67.6(3) . . ?
C3 C7 H7 126.0 . . ?
C6 C7 Fe1 70.4(3) . . ?
C6 C7 C3 107.9(5) . . ?
C6 C7 H7 126.0 . . ?
N1 C8 Fe1 125.9(3) . . ?
N1 C8 C12 127.4(5) . . ?
C9 C8 Fe1 71.3(3) . . ?
C9 C8 N1 124.5(5) . . ?
C9 C8 C12 108.0(5) . . ?
C12 C8 Fe1 70.9(3) . . ?
Fe1 C9 H9 127.2 . . ?
C8 C9 Fe1 67.4(3) . . ?
C8 C9 H9 125.8 . . ?
C10 C9 Fe1 71.2(3) . . ?
C10 C9 C8 108.4(5) . . ?
C10 C9 H9 125.8 . . ?
Fe1 C10 H10 127.6 . . ?
C9 C10 Fe1 68.5(3) . . ?
C9 C10 H10 126.0 . . ?
C11 C10 Fe1 69.4(3) . . ?
C11 C10 C9 108.0(5) . . ?
C11 C10 H10 126.0 . . ?
Fe1 C11 H11 126.7 . . ?
C10 C11 Fe1 70.5(3) . . ?
C10 C11 H11 125.9 . . ?
C10 C11 C12 108.3(5) . . ?
C12 C11 Fe1 68.5(3) . . ?
C12 C11 H11 125.9 . . ?
Fe1 C12 H12 127.2 . . ?
C8 C12 Fe1 67.5(3) . . ?
C8 C12 C11 107.3(5) . . ?
C8 C12 H12 126.4 . . ?
C11 C12 Fe1 70.5(3) . . ?
C11 C12 H12 126.4 . . ?
C14 C13 C2 122.2(5) . . ?
C14 C13 C18 118.4(5) . . ?
C18 C13 C2 119.4(4) . . ?
C13 C14 H14 119.3 . . ?
C13 C14 C15 121.4(5) . . ?
C15 C14 H14 119.3 . . ?
C14 C15 H15 120.2 . . ?
C14 C15 C16 119.7(5) . . ?
C16 C15 H15 120.2 . . ?
C15 C16 H16 120.4 . . ?
C17 C16 C15 119.2(5) . . ?
C17 C16 H16 120.4 . . ?
C16 C17 H17 119.6 . . ?
C18 C17 C16 120.9(5) . . ?
C18 C17 H17 119.6 . . ?
C13 C18 H18 119.8 . . ?
C17 C18 C13 120.5(5) . . ?
C17 C18 H18 119.8 . . ?
C20 C19 C2 119.5(5) . . ?
C24 C19 C2 123.1(4) . . ?
C24 C19 C20 117.4(5) . . ?
C19 C20 H20 119.2 . . ?
C21 C20 C19 121.6(5) . . ?
C21 C20 H20 119.2 . . ?
C20 C21 H21 120.1 . . ?
C22 C21 C20 119.8(5) . . ?
C22 C21 H21 120.1 . . ?
C21 C22 H22 120.2 . . ?
C21 C22 C23 119.5(5) . . ?
C23 C22 H22 120.2 . . ?
C22 C23 H23 119.6 . . ?
C22 C23 C24 120.8(5) . . ?
C24 C23 H23 119.6 . . ?
C19 C24 H24 119.6 . . ?
C23 C24 C19 120.9(5) . . ?
C23 C24 H24 119.6 . . ?

loop_
_geom_bond_atom_site_label_1
_geom_bond_atom_site_label_2
_geom_bond_distance
_geom_bond_site_symmetry_2
_geom_bond_publ_flag
Fe1 C3 2.007(5) . ?
Fe1 C4 1.993(5) . ?
Fe1 C5 2.045(5) . ?
Fe1 C6 2.069(5) . ?
Fe1 C7 2.052(5) . ?
Fe1 C8 1.978(5) . ?
Fe1 C9 2.029(5) . ?
Fe1 C10 2.064(5) . ?
Fe1 C11 2.050(5) . ?
Fe1 C12 2.023(5) . ?
N1 C1 1.277(6) . ?
N1 C8 1.420(7) . ?
C1 H1 0.9500 . ?
C1 C2 1.550(7) . ?
C2 C3 1.515(7) . ?
C2 C13 1.539(7) . ?
C2 C19 1.545(7) . ?
C3 C4 1.426(7) . ?
C3 C7 1.437(7) . ?
C4 H4 1.0000 . ?
C4 C5 1.426(7) . ?
C5 H5 0.9500 . ?
C5 C6 1.407(8) . ?
C6 H6 0.9500 . ?
C6 C7 1.424(7) . ?
C7 H7 0.9500 . ?
C8 C9 1.414(7) . ?
C8 C12 1.421(8) . ?
C9 H9 0.9500 . ?
C9 C10 1.412(7) . ?
C10 H10 0.9500 . ?
C10 C11 1.408(7) . ?
C11 H11 0.9500 . ?
C11 C12 1.428(8) . ?
C12 H12 0.9500 . ?
C13 C14 1.385(7) . ?
C13 C18 1.407(7) . ?
C14 H14 0.9500 . ?
C14 C15 1.387(7) . ?
C15 H15 0.9500 . ?
C15 C16 1.396(7) . ?
C16 H16 0.9500 . ?
C16 C17 1.392(8) . ?
C17 H17 0.9500 . ?
C17 C18 1.372(7) . ?
C18 H18 0.9500 . ?
C19 C20 1.402(7) . ?
C19 C24 1.391(7) . ?
C20 H20 0.9500 . ?
C20 C21 1.386(7) . ?
C21 H21 0.9500 . ?
C21 C22 1.377(8) . ?
C22 H22 0.9500 . ?
C22 C23 1.382(8) . ?
C23 H23 0.9500 . ?
C23 C24 1.385(7) . ?
C24 H24 0.9500 . ?

loop_
_geom_torsion_atom_site_label_1
_geom_torsion_atom_site_label_2
_geom_torsion_atom_site_label_3
_geom_torsion_atom_site_label_4
_geom_torsion
_geom_torsion_site_symmetry_1
_geom_torsion_site_symmetry_2
_geom_torsion_site_symmetry_3
_geom_torsion_site_symmetry_4
_geom_torsion_publ_flag
Fe1 C3 C4 C5 60.7(4) . . . . ?
Fe1 C3 C7 C6 -59.0(3) . . . . ?
Fe1 C4 C5 C6 59.8(4) . . . . ?
Fe1 C5 C6 C7 57.8(4) . . . . ?
Fe1 C6 C7 C3 57.3(3) . . . . ?
Fe1 C8 C9 C10 -59.5(4) . . . . ?
Fe1 C8 C12 C11 59.5(3) . . . . ?
Fe1 C9 C10 C11 -58.3(4) . . . . ?
Fe1 C10 C11 C12 -58.2(4) . . . . ?
Fe1 C11 C12 C8 -57.6(3) . . . . ?
N1 C1 C2 C3 -22.2(8) . . . . ?
N1 C1 C2 C13 98.5(6) . . . . ?
N1 C1 C2 C19 -146.9(6) . . . . ?
N1 C8 C9 Fe1 -121.2(5) . . . . ?
N1 C8 C9 C10 179.2(4) . . . . ?
N1 C8 C12 Fe1 121.1(5) . . . . ?
N1 C8 C12 C11 -179.4(5) . . . . ?
C1 N1 C8 Fe1 12.7(7) . . . . ?
C1 N1 C8 C9 103.6(6) . . . . ?
C1 N1 C8 C12 -79.9(7) . . . . ?
C1 C2 C3 Fe1 23.8(6) . . . . ?
C1 C2 C3 C4 -63.9(7) . . . . ?
C1 C2 C3 C7 112.2(5) . . . . ?
C1 C2 C13 C14 -25.8(6) . . . . ?
C1 C2 C13 C18 157.6(4) . . . . ?
C1 C2 C19 C20 -59.1(6) . . . . ?
C1 C2 C19 C24 123.4(5) . . . . ?
C2 C3 C4 Fe1 115.5(5) . . . . ?
C2 C3 C4 C5 176.2(5) . . . . ?
C2 C3 C7 Fe1 -117.2(5) . . . . ?
C2 C3 C7 C6 -176.2(4) . . . . ?
C2 C13 C14 C15 -177.0(5) . . . . ?
C2 C13 C18 C17 177.1(4) . . . . ?
C2 C19 C20 C21 -178.5(5) . . . . ?
C2 C19 C24 C23 178.8(5) . . . . ?
C3 C2 C13 C14 98.6(5) . . . . ?
C3 C2 C13 C18 -77.9(5) . . . . ?
C3 C2 C19 C20 174.6(4) . . . . ?
C3 C2 C19 C24 -2.9(7) . . . . ?
C3 C4 C5 Fe1 -59.6(3) . . . . ?
C3 C4 C5 C6 0.2(6) . . . . ?
C4 C3 C7 Fe1 59.6(3) . . . . ?
C4 C3 C7 C6 0.6(5) . . . . ?
C4 C5 C6 Fe1 -57.6(3) . . . . ?
C4 C5 C6 C7 0.2(6) . . . . ?
C5 C6 C7 Fe1 -57.7(4) . . . . ?
C5 C6 C7 C3 -0.5(6) . . . . ?
C7 C3 C4 Fe1 -61.1(3) . . . . ?
C7 C3 C4 C5 -0.4(5) . . . . ?
C8 N1 C1 C2 2.9(9) . . . . ?
C8 C9 C10 Fe1 57.2(3) . . . . ?
C8 C9 C10 C11 -1.1(6) . . . . ?
C9 C8 C12 Fe1 -62.0(3) . . . . ?
C9 C8 C12 C11 -2.5(6) . . . . ?
C9 C10 C11 Fe1 57.7(4) . . . . ?
C9 C10 C11 C12 -0.5(6) . . . . ?
C10 C11 C12 Fe1 59.5(4) . . . . ?
C10 C11 C12 C8 1.9(6) . . . . ?
C12 C8 C9 Fe1 61.8(3) . . . . ?
C12 C8 C9 C10 2.2(6) . . . . ?
C13 C2 C3 Fe1 -95.5(4) . . . . ?
C13 C2 C3 C4 176.8(5) . . . . ?
C13 C2 C3 C7 -7.2(6) . . . . ?
C13 C2 C19 C20 54.6(6) . . . . ?
C13 C2 C19 C24 -122.9(5) . . . . ?
C13 C14 C15 C16 0.0(8) . . . . ?
C14 C13 C18 C17 0.4(7) . . . . ?
C14 C15 C16 C17 0.5(8) . . . . ?
C15 C16 C17 C18 -0.4(8) . . . . ?
C16 C17 C18 C13 0.0(8) . . . . ?
C18 C13 C14 C15 -0.4(7) . . . . ?
C19 C2 C3 Fe1 145.1(4) . . . . ?
C19 C2 C3 C4 57.4(6) . . . . ?
C19 C2 C3 C7 -126.6(5) . . . . ?
C19 C2 C13 C14 -139.2(5) . . . . ?
C19 C2 C13 C18 44.2(6) . . . . ?
C19 C20 C21 C22 0.1(8) . . . . ?
C20 C19 C24 C23 1.3(7) . . . . ?
C20 C21 C22 C23 0.3(8) . . . . ?
C21 C22 C23 C24 0.2(8) . . . . ?
C22 C23 C24 C19 -1.0(8) . . . . ?
C24 C19 C20 C21 -0.8(7) . . . . ?
